data_9000832
loop_
_publ_author_name
'Viswanathan, K.'

_publ_section_title
;
 The crystal structure of a Mg-rich carpholite
;
_journal_name_full 'American Mineralogist'
_journal_page_first 1080
_journal_page_last 1085
_journal_volume 66
_journal_year 1981
_chemical_compound_source 'southeast Sfinari, West Crete'
_chemical_formula_sum 'Al2 Fe0.204 H4 Mg0.796 O10 Si2'
_chemical_name_mineral Magnesiocarpholite
_space_group_IT_number 68
_symmetry_space_group_name_Hall '-C 2a 2ac'
_symmetry_space_group_name_H-M 'C c c a :2'
_cell_angle_alpha 90
_cell_angle_beta 90
_cell_angle_gamma 90
_cell_formula_units_Z 8
_cell_length_a 13.714
_cell_length_b 20.079
_cell_length_c 5.105
_cell_volume 1405.730
_database_code_amcsd 0000849
_exptl_crystal_density_diffrn 2.881
_cod_original_sg_symbol_H-M 'C c c a'
_cod_original_formula_sum '(Mg.796 Fe.204) Al2 Si2 (O10 H4)'
_cod_database_code 9000832

loop_
_space_group_symop_operation_xyz
x,y,z
1/2+x,1/2+y,z
x,-y,1/2+z
1/2+x,1/2-y,1/2+z
-x,y,1/2-z
1/2-x,1/2+y,1/2-z
-x,1/2+y,1/2+z
1/2-x,+y,1/2+z
x,1/2-y,1/2-z
1/2+x,-y,1/2-z
x,1/2+y,-z
1/2+x,+y,-z
-x,1/2-y,z
1/2-x,-y,z
-x,-y,-z
1/2-x,1/2-y,-z

loop_
_atom_site_aniso_label
_atom_site_aniso_U_11
_atom_site_aniso_U_22
_atom_site_aniso_U_33
_atom_site_aniso_U_12
_atom_site_aniso_U_13
_atom_site_aniso_U_23
Mg 0.01124 0.01205 0.00405 0.00000 0.00096 0.00000
Fe 0.01124 0.01205 0.00405 0.00000 0.00096 0.00000
Al1 0.01067 0.01021 0.00309 0.00000 0.00000 0.00062
Al2 0.00991 0.01123 0.00197 0.00000 -0.00043 0.00000
Si 0.00915 0.01021 0.00222 0.00056 0.00021 0.00036
O-H1 0.01458 0.01675 0.00883 0.00265 0.00000 0.00021
O-H2 0.01077 0.01246 0.00560 -0.00056 -0.00018 0.00021
O1 0.01382 0.00960 0.00434 0.00000 0.00089 0.00104
O2 0.01029 0.01348 0.00560 0.00167 -0.00011 0.00151
O3 0.01315 0.01389 0.00440 -0.00140 -0.00216 0.00005

loop_
_atom_site_label
_atom_site_fract_x
_atom_site_fract_y
_atom_site_fract_z
_atom_site_occupancy
_atom_site_type_symbol
_atom_site_attached_hydrogens
Mg 0.00000 0.87540 0.75000 0.79600 Mg 0
Fe 0.00000 0.87540 0.75000 0.20400 Fe 0
Al1 0.19090 0.75000 0.75000 1.00000 Al 0
Al2 0.00000 0.96140 0.25000 1.00000 Al 0
Si 0.19350 0.87980 0.41720 1.00000 Si 0
O-H1 0.09970 0.80990 0.87940 1.00000 O 1
O-H2 0.06840 0.96570 0.92760 1.00000 O 1
O1 0.20600 0.79970 0.43130 1.00000 O 0
O2 0.08030 0.89930 0.40990 1.00000 O 0
O3 0.24850 0.91290 0.67070 1.00000 O 0

loop_
_cod_changelog_entry_id
_cod_changelog_entry_author
_cod_changelog_entry_date
_cod_changelog_entry_text
1
;cod-tools version 3.8.0
Id: cif_guess_AMCSD_atom_types 9574 2023-05-10 09:00:05Z saulius
;
2023-05-10T18:46:47+03:00
;Derived atom types and hydrogen counts
from atom names that follow the AMCSD naming convention
(Wat == water, O-H == hydroxyl).
;
2
;cod-tools version 3.10.1
Id: cif_fix_AMCSD_aniso_labels 10200 2024-08-01 14:09:44Z saulius
;
2024-08-02T12:19:50+03:00
;Changed the following '_atom_site_aniso_label' values:
'OH1' -> 'O-H1'
'OH2' -> 'O-H2'
;

loop_
_cod_related_entry_id
_cod_related_entry_database
_cod_related_entry_code
1 AMCSD 0000849
